data_7227185
loop_
_publ_author_name
'Mart\'inez-Benito, Carla'
'Pas\'an, Jorge'
'Mart\'in, Tom\'as'
'Lago, Ana B.'
'Julve, Miguel'
'Ruiz-P\'erez, Catalina'

_publ_section_title
;
 Tailor-made copper(ii) coordination polymers based on the C3 symmetric
 methanetriacetate as a ligand
;
_journal_issue 2
_journal_name_full CrystEngComm
_journal_page_first 376
_journal_paper_doi 10.1039/C6CE02351G
_journal_volume 19
_journal_year 2017
_chemical_formula_sum 'C54 H52 Cl2 Cu4 N8 O23'
_chemical_formula_weight 1506.09
_chemical_name_systematic
;
 ?
;
_space_group_crystal_system monoclinic
_space_group_IT_number 14
_space_group_name_Hall '-P 2ybc'
_space_group_name_H-M_alt 'P 1 21/c 1'
_symmetry_space_group_name_Hall '-P 2ybc'
_symmetry_space_group_name_H-M 'P 1 21/c 1'
_atom_sites_solution_hydrogens mixed
_audit_creation_method SHELXL-2013
_audit_update_record
;
2015-09-15 deposited with the CCDC.
2016-11-28 downloaded from the CCDC.
;
_cell_angle_alpha 90
_cell_angle_beta 136.335(7)
_cell_angle_gamma 90
_cell_formula_units_Z 4
_cell_length_a 17.3178(7)
_cell_length_b 19.0030(3)
_cell_length_c 25.7513(10)
_cell_measurement_reflns_used 16402
_cell_measurement_temperature 150.0(2)
_cell_measurement_theta_max 73.5730
_cell_measurement_theta_min 3.3290
_cell_volume 5851.1(8)
_computing_cell_refinement
;
CrysAlisPro, Agilent Technologies,
Version 1.171.37.35 (release 13-08-2014 CrysAlis171 .NET)
(compiled Aug 13 2014,18:06:01)
;
_computing_data_collection
;
CrysAlisPro, Agilent Technologies,
Version 1.171.37.35 (release 13-08-2014 CrysAlis171 .NET)
(compiled Aug 13 2014,18:06:01)
;
_computing_data_reduction
;
CrysAlisPro, Agilent Technologies,
Version 1.171.37.35 (release 13-08-2014 CrysAlis171 .NET)
(compiled Aug 13 2014,18:06:01)
;
_computing_structure_refinement 'SHELXL-2013 (Sheldrick, 2013)'
_computing_structure_solution 'SHELXS-2013 (Sheldrick, 2013)'
_diffrn_ambient_environment N~2~
_diffrn_ambient_temperature 150.00(10)
_diffrn_detector_area_resol_mean 10.5953
_diffrn_measured_fraction_theta_full 1.000
_diffrn_measured_fraction_theta_max 0.978
_diffrn_measurement_device 'four-circle diffractometer'
_diffrn_measurement_device_type 'SuperNova, Dual, Cu at zero, Atlas'
_diffrn_measurement_method '\w scans'
_diffrn_radiation_type CuK\a
_diffrn_radiation_wavelength 1.54184
_diffrn_reflns_av_R_equivalents 0.0224
_diffrn_reflns_av_unetI/netI 0.0209
_diffrn_reflns_Laue_measured_fraction_full 1.000
_diffrn_reflns_Laue_measured_fraction_max 0.978
_diffrn_reflns_limit_h_max 21
_diffrn_reflns_limit_h_min -20
_diffrn_reflns_limit_k_max 21
_diffrn_reflns_limit_k_min -23
_diffrn_reflns_limit_l_max 31
_diffrn_reflns_limit_l_min -28
_diffrn_reflns_number 34012
_diffrn_reflns_point_group_measured_fraction_full 1.000
_diffrn_reflns_point_group_measured_fraction_max 0.978
_diffrn_reflns_theta_full 67.684
_diffrn_reflns_theta_max 73.605
_diffrn_reflns_theta_min 3.404
_diffrn_source 'sealed X-ray tube'
_diffrn_source_type 'SuperNova (Cu) X-ray Source'
_exptl_absorpt_coefficient_mu 3.256
_exptl_absorpt_correction_T_max 0.883
_exptl_absorpt_correction_T_min 0.644
_exptl_absorpt_correction_type gaussian
_exptl_absorpt_process_details
;
CrysAlisPro, Agilent Technologies,
Version 1.171.37.35 (release 13-08-2014 CrysAlis171 .NET)
(compiled Aug 13 2014,18:06:01)
Numerical absorption correction based on gaussian integration over
            a multifaceted crystal model
Empirical absorption correction using spherical harmonics,
 implemented in SCALE3 ABSPACK scaling algorithm.
;
_exptl_crystal_colour blue
_exptl_crystal_density_diffrn 1.710
_exptl_crystal_description needle
_exptl_crystal_F_000 3064
_exptl_crystal_size_max 0.1697
_exptl_crystal_size_mid 0.0660
_exptl_crystal_size_min 0.0410
_refine_diff_density_max 1.097
_refine_diff_density_min -0.809
_refine_diff_density_rms 0.067
_refine_ls_extinction_method none
_refine_ls_goodness_of_fit_ref 1.031
_refine_ls_hydrogen_treatment mixed
_refine_ls_matrix_type full
_refine_ls_number_parameters 884
_refine_ls_number_reflns 11540
_refine_ls_number_restraints 51
_refine_ls_restrained_S_all 1.034
_refine_ls_R_factor_all 0.0372
_refine_ls_R_factor_gt 0.0326
_refine_ls_shift/su_max 0.016
_refine_ls_shift/su_mean 0.000
_refine_ls_structure_factor_coef Fsqd
_refine_ls_weighting_details 'w=1/[\s^2^(Fo^2^)+(0.0458P)^2^+6.1781P] where P=(Fo^2^+2Fc^2^)/3'
_refine_ls_weighting_scheme calc
_refine_ls_wR_factor_gt 0.0869
_refine_ls_wR_factor_ref 0.0909
_reflns_Friedel_coverage 0.000
_reflns_number_gt 10332
_reflns_number_total 11540
_reflns_threshold_expression 'I > 2\s(I)'
_cod_data_source_file c6ce02351g2.cif
_cod_data_source_block compound_4
_cod_depositor_comments 'Adding full bibliography for 7227182--7227187.cif.'
_cod_original_cell_volume 5851.1(6)
_cod_database_code 7227185
_shelx_space_group_comment
;
The symmetry employed for this shelxl refinement is uniquely defined
by the following loop, which should always be used as a source of
symmetry information in preference to the above space-group names.
They are only intended as comments.
;
_shelxl_version_number 2013-4

loop_
_space_group_symop_operation_xyz
'x, y, z'
'-x, y+1/2, -z+1/2'
'-x, -y, -z'
'x, -y-1/2, z-1/2'

loop_
_atom_site_label
_atom_site_type_symbol
_atom_site_fract_x
_atom_site_fract_y
_atom_site_fract_z
_atom_site_U_iso_or_equiv
_atom_site_adp_type
_atom_site_occupancy
_atom_site_site_symmetry_order
_atom_site_calc_flag
_atom_site_refinement_flags_posn
_atom_site_refinement_flags_adp
_atom_site_refinement_flags_occupancy
_atom_site_disorder_assembly
_atom_site_disorder_group
Cu1 Cu 0.27688(2) 0.12973(2) 0.84887(2) 0.01889(8) Uani 1 1 d . . . . .
Cu2 Cu 0.44424(2) 0.13543(2) 0.83721(2) 0.01735(7) Uani 1 1 d . . . . .
Cu3 Cu 0.55711(2) 0.37070(2) 1.14445(2) 0.01864(8) Uani 1 1 d . . . . .
Cu4 Cu 0.21154(2) 0.62980(2) 0.79777(2) 0.01768(8) Uani 1 1 d . . . . .
C1 C 0.52093(16) 0.14101(10) 0.98206(11) 0.0174(4) Uani 1 1 d . . . . .
C2 C 0.61335(16) 0.16003(10) 1.06488(10) 0.0182(4) Uani 1 1 d . . . . .
H2A H 0.6152 0.2108 1.0695 0.022 Uiso 1 1 calc R U . . .
H2B H 0.6843 0.1456 1.0846 0.022 Uiso 1 1 calc R U . . .
C3 C 0.60246(16) 0.12716(10) 1.11386(11) 0.0164(4) Uani 1 1 d . . . . .
H3 H 0.5235 0.1285 1.0857 0.020 Uiso 1 1 calc R U . . .
C4 C 0.67024(17) 0.16984(10) 1.18672(11) 0.0197(4) Uani 1 1 d . . . . .
H4A H 0.6750 0.1436 1.2213 0.024 Uiso 1 1 calc R U . . .
H4B H 0.7456 0.1768 1.2105 0.024 Uiso 1 1 calc R U . . .
C5 C 0.61668(17) 0.24053(10) 1.17090(10) 0.0188(4) Uani 1 1 d . . . . .
C6 C 0.63966(17) 0.05038(10) 1.12986(11) 0.0185(4) Uani 1 1 d . . . . .
H6A H 0.6186 0.0315 1.0860 0.022 Uiso 1 1 calc R U . . .
H6B H 0.7207 0.0493 1.1712 0.022 Uiso 1 1 calc R U . . .
C7 C 0.59429(17) 0.00168(10) 1.14919(11) 0.0190(4) Uani 1 1 d . . . . .
C8 C 0.30432(16) 0.26257(10) 0.84076(11) 0.0196(4) Uani 1 1 d . . . . .
C9 C 0.33281(17) 0.33211(10) 0.82927(11) 0.0204(4) Uani 1 1 d . . . . .
H9A H 0.2645 0.3574 0.7880 0.025 Uiso 1 1 calc R U . . .
H9B H 0.3725 0.3237 0.8163 0.025 Uiso 1 1 calc R U . . .
C10 C 0.40557(16) 0.37649(10) 0.90089(10) 0.0165(4) Uani 1 1 d . . . . .
H10 H 0.3709 0.3761 0.9185 0.020 Uiso 1 1 calc R U . . .
C11 C 0.52274(16) 0.34412(10) 0.96289(11) 0.0192(4) Uani 1 1 d . . . . .
H11A H 0.5169 0.2937 0.9547 0.023 Uiso 1 1 calc R U . . .
H11B H 0.5695 0.3629 0.9582 0.023 Uiso 1 1 calc R U . . .
C12 C 0.58030(17) 0.35717(10) 1.04254(11) 0.0183(4) Uani 1 1 d . . . . .
C13 C 0.41246(16) 0.45280(10) 0.88606(11) 0.0199(4) Uani 1 1 d . . . . .
H13A H 0.4747 0.4754 0.9338 0.024 Uiso 1 1 calc R U . . .
H13B H 0.4283 0.4532 0.8568 0.024 Uiso 1 1 calc R U . . .
C14 C 0.30729(16) 0.49595(10) 0.84468(11) 0.0193(4) Uani 1 1 d . . . . .
C15 C 0.07882(19) 0.16263(13) 0.68702(13) 0.0315(5) Uani 1 1 d . . . . .
H15 H 0.1257 0.1931 0.6918 0.038 Uiso 1 1 calc R U . . .
C16 C -0.0315(2) 0.15584(15) 0.61779(15) 0.0423(7) Uani 1 1 d . . . . .
H16 H -0.0584 0.1809 0.5763 0.051 Uiso 1 1 calc R U . . .
C17 C -0.1007(2) 0.11142(16) 0.61142(16) 0.0469(8) Uani 1 1 d . . . . .
H17 H -0.1754 0.1068 0.5656 0.056 Uiso 1 1 calc R U . . .
C18 C -0.0591(2) 0.07375(15) 0.67317(16) 0.0419(7) Uani 1 1 d . . . . .
H18 H -0.1049 0.0432 0.6694 0.050 Uiso 1 1 calc R U . . .
C19 C 0.05246(18) 0.08224(12) 0.74110(14) 0.0294(5) Uani 1 1 d . . . . .
C20 C 0.1070(2) 0.04633(12) 0.81151(15) 0.0303(5) Uani 1 1 d . . . . .
C21 C 0.0552(3) -0.00198(14) 0.81843(19) 0.0447(7) Uani 1 1 d . . . . .
H21 H -0.0194 -0.0140 0.7769 0.054 Uiso 1 1 calc R U . . .
C22 C 0.1157(3) -0.03225(15) 0.8879(2) 0.0538(9) Uani 1 1 d . . . . .
H22 H 0.0820 -0.0647 0.8935 0.065 Uiso 1 1 calc R U . . .
C23 C 0.2259(3) -0.01399(14) 0.94851(19) 0.0459(7) Uani 1 1 d . . . . .
H23 H 0.2680 -0.0347 0.9953 0.055 Uiso 1 1 calc R U . . .
C24 C 0.2730(2) 0.03553(12) 0.93889(15) 0.0325(5) Uani 1 1 d . . . . .
H24 H 0.3469 0.0491 0.9802 0.039 Uiso 1 1 calc R U . . .
C25 C 0.63640(19) 0.22948(13) 0.90419(12) 0.0295(5) Uani 1 1 d . . . . .
H25 H 0.6704 0.2124 0.9507 0.035 Uiso 1 1 calc R U . . .
C26 C 0.6919(2) 0.27903(14) 0.90175(14) 0.0364(6) Uani 1 1 d . . . . .
H26 H 0.7628 0.2944 0.9458 0.044 Uiso 1 1 calc R U . . .
C27 C 0.6402(2) 0.30545(14) 0.83260(15) 0.0354(5) Uani 1 1 d . . . . .
H27 H 0.6757 0.3393 0.8297 0.042 Uiso 1 1 calc R U . . .
C28 C 0.5352(2) 0.28097(13) 0.76791(13) 0.0302(5) Uani 1 1 d . . . . .
H28 H 0.4988 0.2986 0.7211 0.036 Uiso 1 1 calc R U . . .
C29 C 0.48525(18) 0.22973(11) 0.77407(11) 0.0222(4) Uani 1 1 d . . . . .
C30 C 0.37641(17) 0.19663(11) 0.70897(12) 0.0215(4) Uani 1 1 d . . . . .
C31 C 0.3092(2) 0.21539(13) 0.63475(13) 0.0310(5) Uani 1 1 d . . . . .
H31 H 0.3315 0.2505 0.6226 0.037 Uiso 1 1 calc R U . . .
C32 C 0.2080(2) 0.18073(13) 0.57874(12) 0.0334(5) Uani 1 1 d . . . . .
H32 H 0.1612 0.1927 0.5285 0.040 Uiso 1 1 calc R U . . .
C33 C 0.1772(2) 0.12869(12) 0.59793(13) 0.0294(5) Uani 1 1 d . . . . .
H33 H 0.1095 0.1052 0.5610 0.035 Uiso 1 1 calc R U . . .
C34 C 0.24852(18) 0.11170(11) 0.67309(12) 0.0235(4) Uani 1 1 d . . . . .
H34 H 0.2280 0.0763 0.6861 0.028 Uiso 1 1 calc R U . . .
C35 C 0.32474(19) 0.42632(13) 1.02025(13) 0.0296(5) Uani 1 1 d . . . . .
H35 H 0.3229 0.4038 0.9873 0.035 Uiso 1 1 calc R U . . .
C36 C 0.2299(2) 0.46114(15) 0.99162(15) 0.0376(6) Uani 1 1 d . . . . .
H36 H 0.1646 0.4608 0.9402 0.045 Uiso 1 1 calc R U . . .
C37 C 0.2339(2) 0.49618(14) 1.04033(16) 0.0395(6) Uani 1 1 d . . . . .
H37 H 0.1716 0.5206 1.0220 0.047 Uiso 1 1 calc R U . . .
C38 C 0.3311(2) 0.49487(13) 1.11669(15) 0.0334(5) Uani 1 1 d . . . . .
H38 H 0.3355 0.5187 1.1503 0.040 Uiso 1 1 calc R U . . .
C39 C 0.42222(18) 0.45724(11) 1.14231(12) 0.0240(4) Uani 1 1 d . . . . .
C40 C 0.52748(19) 0.44659(11) 1.22256(12) 0.0245(4) Uani 1 1 d . . . . .
C41 C 0.5574(2) 0.48345(15) 1.28127(15) 0.0410(6) Uani 1 1 d . . . . .
H41 H 0.5105 0.5180 1.2720 0.049 Uiso 1 1 calc R U . . .
C42 C 0.6581(3) 0.46810(18) 1.35403(15) 0.0484(7) Uani 1 1 d . . . . .
H42 H 0.6814 0.4939 1.3941 0.058 Uiso 1 1 calc R U . . .
C43 C 0.7242(2) 0.41437(15) 1.36719(13) 0.0377(6) Uani 1 1 d . . . . .
H43 H 0.7903 0.4019 1.4160 0.045 Uiso 1 1 calc R U . . .
C44 C 0.68991(19) 0.37927(12) 1.30587(12) 0.0263(4) Uani 1 1 d . . . . .
H44 H 0.7340 0.3432 1.3141 0.032 Uiso 1 1 calc R U . . .
C45 C 0.08720(19) 0.56666(12) 0.64841(12) 0.0262(4) Uani 1 1 d . . . . .
H45 H 0.1440 0.5332 0.6748 0.031 Uiso 1 1 calc R U . . .
C46 C 0.0011(2) 0.56270(14) 0.57082(13) 0.0337(5) Uani 1 1 d . . . . .
H46 H 0.0005 0.5277 0.5453 0.040 Uiso 1 1 calc R U . . .
C47 C -0.0844(2) 0.61171(15) 0.53179(13) 0.0357(5) Uani 1 1 d . . . . .
H47 H -0.1434 0.6099 0.4796 0.043 Uiso 1 1 calc R U . . .
C48 C -0.08103(19) 0.66343(13) 0.57132(12) 0.0302(5) Uani 1 1 d . . . . .
H48 H -0.1384 0.6963 0.5462 0.036 Uiso 1 1 calc R U . . .
C49 C 0.00923(17) 0.66542(11) 0.64900(11) 0.0218(4) Uani 1 1 d . . . . .
C50 C 0.02219(16) 0.71824(11) 0.69693(12) 0.0219(4) Uani 1 1 d . . . . .
C51 C -0.04857(19) 0.77461(12) 0.67007(14) 0.0313(5) Uani 1 1 d . . . . .
H51 H -0.1068 0.7833 0.6187 0.038 Uiso 1 1 calc R U . . .
C52 C -0.0320(2) 0.81807(13) 0.72044(15) 0.0370(6) Uani 1 1 d . . . . .
H52 H -0.0796 0.8559 0.7033 0.044 Uiso 1 1 calc R U . . .
C53 C 0.0561(2) 0.80477(12) 0.79654(15) 0.0327(5) Uani 1 1 d . . . . .
H53 H 0.0682 0.8331 0.8313 0.039 Uiso 1 1 calc R U . . .
C54 C 0.12590(18) 0.74872(11) 0.82004(12) 0.0247(4) Uani 1 1 d . . . . .
H54 H 0.1860 0.7402 0.8713 0.030 Uiso 1 1 calc R U . . .
N1 N 0.11966(15) 0.12649(9) 0.74714(11) 0.0255(4) Uani 1 1 d . . . . .
N2 N 0.21575(16) 0.06442(9) 0.87206(11) 0.0252(4) Uani 1 1 d . . . . .
N3 N 0.53526(15) 0.20512(10) 0.84194(10) 0.0225(4) Uani 1 1 d . . . . .
N4 N 0.34622(14) 0.14494(9) 0.72753(9) 0.0196(3) Uani 1 1 d . . . . .
N5 N 0.41866(15) 0.42434(9) 1.09411(10) 0.0225(4) Uani 1 1 d . . . . .
N6 N 0.59475(15) 0.39636(9) 1.23535(10) 0.0216(3) Uani 1 1 d . . . . .
N7 N 0.09159(14) 0.61706(9) 0.68688(9) 0.0211(3) Uani 1 1 d . . . . .
N8 N 0.11010(13) 0.70626(9) 0.77168(9) 0.0194(3) Uani 1 1 d . . . . .
O1 O 0.54653(12) 0.14089(8) 0.94675(8) 0.0206(3) Uani 1 1 d . . . . .
O2 O 0.42549(12) 0.12973(8) 0.95433(8) 0.0227(3) Uani 1 1 d . . . . .
O3 O 0.67555(12) 0.29660(7) 1.19588(8) 0.0211(3) Uani 1 1 d . . . . .
O4 O 0.51576(12) 0.24391(8) 1.13359(8) 0.0254(3) Uani 1 1 d . . . . .
O5 O 0.51343(14) 0.01702(9) 1.13703(10) 0.0327(4) Uani 1 1 d . . . . .
O6 O 0.64253(11) -0.05924(7) 1.17457(7) 0.0184(3) Uani 1 1 d . . . . .
O7 O 0.31886(11) 0.20602(7) 0.82099(8) 0.0202(3) Uani 1 1 d . . . . .
O8 O 0.26843(14) 0.26072(8) 0.86820(9) 0.0287(3) Uani 1 1 d . . . . .
O9 O 0.51867(12) 0.36375(8) 1.05185(8) 0.0216(3) Uani 1 1 d . . . . .
O10 O 0.68638(12) 0.35743(8) 1.09337(8) 0.0214(3) Uani 1 1 d . . . . .
O11 O 0.30254(12) 0.55360(7) 0.81512(8) 0.0204(3) Uani 1 1 d . . . . .
O12 O 0.23643(13) 0.47849(9) 0.84186(10) 0.0327(4) Uani 1 1 d . . . . .
O1W O 0.30379(17) 0.24223(16) 0.99276(11) 0.0604(7) Uani 1 1 d D . . . .
H1A H 0.3732(17) 0.246(2) 1.0323(15) 0.091 Uiso 1 1 d D U . . .
H1B H 0.286(3) 0.2792(17) 0.968(2) 0.091 Uiso 1 1 d D U . . .
O2W O 0.8798(3) 0.25560(16) 1.4015(2) 0.0883(10) Uani 1 1 d D . . . .
H2WB H 0.911(5) 0.247(3) 1.4488(18) 0.132 Uiso 1 1 d D U . . .
H2WA H 0.900(5) 0.217(2) 1.394(3) 0.132 Uiso 1 1 d D U . . .
O3W O 0.35949(18) 0.12067(10) 1.09361(12) 0.0410(4) Uani 1 1 d D . . . .
H3A H 0.411(2) 0.0946(16) 1.1092(19) 0.062 Uiso 1 1 d D U . . .
H3B H 0.347(3) 0.1497(15) 1.0639(17) 0.062 Uiso 1 1 d D U . . .
Cl1 Cl 0.90724(5) 0.06168(3) 1.36896(3) 0.04516(17) Uani 1 1 d . . . . .
O13 O 0.79617(19) 0.06587(12) 1.33547(15) 0.0631(7) Uani 1 1 d . . . . .
O14 O 0.8978(3) 0.0539(2) 1.30854(17) 0.1162(15) Uani 1 1 d . . . . .
O15 O 0.9647(2) 0.00244(17) 1.4147(2) 0.1126(15) Uani 1 1 d . . . . .
O16 O 0.9702(2) 0.12320(14) 1.40594(18) 0.0813(9) Uani 1 1 d . . . . .
Cl2 Cl -0.0058(2) -0.16700(9) 0.92079(12) 0.0443(6) Uani 0.543(5) 1 d D . P A 1
O17 O 0.1048(4) -0.1775(3) 0.9532(3) 0.0706(15) Uani 0.543(5) 1 d D . P A 1
O18 O -0.0306(8) -0.2245(4) 0.9409(5) 0.106(3) Uani 0.543(5) 1 d D . P A 1
O19 O -0.0787(6) -0.1669(5) 0.8414(4) 0.060(2) Uani 0.543(5) 1 d D . P A 1
O20 O -0.0071(9) -0.1031(4) 0.9458(5) 0.103(4) Uani 0.543(5) 1 d D . P A 1
Cl2A Cl -0.0670(3) -0.14605(12) 0.89421(13) 0.0407(6) Uani 0.457(5) 1 d D . P A 2
O17A O -0.1436(7) -0.0936(3) 0.8744(5) 0.088(2) Uani 0.457(5) 1 d D . P A 2
O18A O -0.0990(9) -0.2101(5) 0.8994(7) 0.110(4) Uani 0.457(5) 1 d D . P A 2
O19A O -0.0697(10) -0.1468(7) 0.8391(6) 0.094(5) Uani 0.457(5) 1 d D . P A 2
O20A O 0.0379(8) -0.1249(6) 0.9621(4) 0.124(6) Uani 0.457(5) 1 d D . P A 2

loop_
_atom_site_aniso_label
_atom_site_aniso_U_11
_atom_site_aniso_U_22
_atom_site_aniso_U_33
_atom_site_aniso_U_23
_atom_site_aniso_U_13
_atom_site_aniso_U_12
Cu1 0.01568(14) 0.01824(15) 0.01948(15) -0.00135(11) 0.01164(13) -0.00243(10)
Cu2 0.01847(14) 0.01793(15) 0.01437(14) 0.00093(10) 0.01146(13) -0.00180(10)
Cu3 0.01999(15) 0.01799(15) 0.01723(14) 0.00081(11) 0.01323(13) 0.00335(11)
Cu4 0.01611(14) 0.01611(15) 0.01493(14) 0.00114(10) 0.00929(13) 0.00271(10)
C1 0.0201(9) 0.0132(8) 0.0168(9) 0.0028(7) 0.0127(8) 0.0013(7)
C2 0.0217(9) 0.0147(9) 0.0162(9) 0.0007(7) 0.0131(8) -0.0019(7)
C3 0.0204(9) 0.0134(9) 0.0161(9) 0.0016(7) 0.0134(8) 0.0007(7)
C4 0.0244(10) 0.0155(9) 0.0158(9) 0.0020(7) 0.0134(8) 0.0025(7)
C5 0.0259(10) 0.0191(9) 0.0148(8) 0.0007(7) 0.0158(8) 0.0016(8)
C6 0.0247(9) 0.0141(9) 0.0218(9) 0.0009(7) 0.0185(9) 0.0007(7)
C7 0.0231(9) 0.0153(9) 0.0184(9) 0.0001(7) 0.0150(8) -0.0003(7)
C8 0.0150(8) 0.0181(9) 0.0157(9) -0.0014(7) 0.0078(8) -0.0008(7)
C9 0.0242(10) 0.0160(9) 0.0158(9) 0.0004(7) 0.0128(8) -0.0002(8)
C10 0.0173(9) 0.0129(9) 0.0150(9) 0.0010(7) 0.0102(8) 0.0020(7)
C11 0.0203(9) 0.0166(9) 0.0166(9) 0.0006(7) 0.0120(8) 0.0043(7)
C12 0.0210(9) 0.0121(8) 0.0176(9) 0.0019(7) 0.0126(8) 0.0024(7)
C13 0.0177(9) 0.0147(9) 0.0219(9) 0.0010(7) 0.0125(8) 0.0012(7)
C14 0.0191(9) 0.0151(9) 0.0178(9) -0.0005(7) 0.0114(8) 0.0016(7)
C15 0.0223(10) 0.0296(12) 0.0266(11) -0.0041(9) 0.0125(10) 0.0018(9)
C16 0.0258(12) 0.0444(15) 0.0283(12) -0.0096(11) 0.0102(11) 0.0058(11)
C17 0.0177(11) 0.0540(17) 0.0378(14) -0.0241(13) 0.0099(11) -0.0022(11)
C18 0.0235(11) 0.0423(15) 0.0537(16) -0.0299(13) 0.0259(12) -0.0133(10)
C19 0.0223(10) 0.0240(11) 0.0412(13) -0.0165(10) 0.0228(10) -0.0063(8)
C20 0.0345(12) 0.0208(10) 0.0513(14) -0.0171(10) 0.0362(12) -0.0099(9)
C21 0.0557(16) 0.0304(13) 0.082(2) -0.0281(14) 0.0609(17) -0.0222(12)
C22 0.095(2) 0.0303(14) 0.100(3) -0.0248(15) 0.092(2) -0.0267(15)
C23 0.087(2) 0.0275(13) 0.0709(19) -0.0063(13) 0.0728(19) -0.0066(13)
C24 0.0498(14) 0.0249(11) 0.0457(14) -0.0029(10) 0.0421(13) -0.0013(10)
C25 0.0262(11) 0.0382(13) 0.0224(10) -0.0045(9) 0.0170(9) -0.0086(9)
C26 0.0313(12) 0.0433(14) 0.0325(12) -0.0102(11) 0.0223(11) -0.0153(11)
C27 0.0420(13) 0.0345(13) 0.0414(13) -0.0084(11) 0.0340(12) -0.0158(11)
C28 0.0385(12) 0.0288(12) 0.0317(12) -0.0006(9) 0.0282(11) -0.0061(10)
C29 0.0261(10) 0.0229(10) 0.0218(10) -0.0002(8) 0.0187(9) -0.0011(8)
C30 0.0254(10) 0.0197(10) 0.0221(10) 0.0010(8) 0.0181(9) -0.0003(8)
C31 0.0369(12) 0.0310(12) 0.0236(11) 0.0031(9) 0.0214(10) -0.0039(10)
C32 0.0345(12) 0.0353(13) 0.0179(10) 0.0061(9) 0.0148(10) 0.0016(10)
C33 0.0260(11) 0.0317(12) 0.0200(10) -0.0021(9) 0.0133(9) -0.0029(9)
C34 0.0249(10) 0.0218(10) 0.0200(10) -0.0005(8) 0.0150(9) -0.0025(8)
C35 0.0248(11) 0.0336(12) 0.0263(11) 0.0060(9) 0.0172(10) 0.0031(9)
C36 0.0282(12) 0.0439(15) 0.0335(12) 0.0157(11) 0.0199(11) 0.0110(11)
C37 0.0312(12) 0.0404(14) 0.0503(15) 0.0201(12) 0.0306(12) 0.0174(11)
C38 0.0388(13) 0.0309(12) 0.0448(14) 0.0099(10) 0.0350(12) 0.0111(10)
C39 0.0276(10) 0.0211(10) 0.0313(11) 0.0052(8) 0.0240(10) 0.0039(8)
C40 0.0305(11) 0.0239(10) 0.0289(11) 0.0031(8) 0.0248(10) 0.0039(9)
C41 0.0510(15) 0.0460(15) 0.0367(13) 0.0034(11) 0.0352(13) 0.0172(13)
C42 0.0578(17) 0.0638(19) 0.0299(13) -0.0017(13) 0.0338(13) 0.0145(15)
C43 0.0366(13) 0.0535(16) 0.0230(11) 0.0026(11) 0.0216(11) 0.0078(12)
C44 0.0271(11) 0.0313(12) 0.0242(10) 0.0036(9) 0.0198(10) 0.0044(9)
C45 0.0271(10) 0.0265(11) 0.0247(10) -0.0021(8) 0.0187(9) -0.0009(9)
C46 0.0357(12) 0.0407(14) 0.0265(11) -0.0085(10) 0.0231(11) -0.0067(10)
C47 0.0286(12) 0.0501(15) 0.0187(10) -0.0046(10) 0.0139(10) -0.0067(11)
C48 0.0222(10) 0.0380(13) 0.0217(10) 0.0049(9) 0.0130(9) 0.0022(9)
C49 0.0182(9) 0.0237(10) 0.0203(10) 0.0026(8) 0.0129(8) -0.0009(8)
C50 0.0178(9) 0.0212(10) 0.0241(10) 0.0027(8) 0.0142(8) -0.0005(8)
C51 0.0215(10) 0.0275(11) 0.0312(11) 0.0061(9) 0.0145(10) 0.0056(9)
C52 0.0303(12) 0.0255(12) 0.0477(15) 0.0032(10) 0.0257(12) 0.0088(9)
C53 0.0335(12) 0.0254(11) 0.0422(13) -0.0066(10) 0.0284(11) -0.0013(9)
C54 0.0241(10) 0.0215(10) 0.0269(10) -0.0027(8) 0.0180(9) -0.0023(8)
N1 0.0187(8) 0.0214(9) 0.0300(10) -0.0081(7) 0.0156(8) -0.0019(7)
N2 0.0300(9) 0.0191(8) 0.0379(10) -0.0057(7) 0.0284(9) -0.0035(7)
N3 0.0230(8) 0.0258(9) 0.0206(8) -0.0013(7) 0.0163(8) -0.0034(7)
N4 0.0220(8) 0.0189(8) 0.0185(8) 0.0006(6) 0.0148(7) 0.0003(7)
N5 0.0231(8) 0.0219(9) 0.0246(9) 0.0047(7) 0.0179(8) 0.0034(7)
N6 0.0246(8) 0.0206(8) 0.0234(8) 0.0008(7) 0.0186(8) 0.0009(7)
N7 0.0191(8) 0.0219(8) 0.0181(8) -0.0002(7) 0.0121(7) -0.0009(7)
N8 0.0176(8) 0.0175(8) 0.0213(8) 0.0012(6) 0.0135(7) 0.0006(6)
O1 0.0198(7) 0.0251(7) 0.0159(6) 0.0012(5) 0.0126(6) -0.0010(6)
O2 0.0191(7) 0.0300(8) 0.0175(7) 0.0005(6) 0.0127(6) -0.0015(6)
O3 0.0262(7) 0.0151(7) 0.0228(7) 0.0010(5) 0.0180(6) 0.0015(5)
O4 0.0249(7) 0.0235(7) 0.0265(7) -0.0001(6) 0.0182(7) 0.0023(6)
O5 0.0393(9) 0.0256(8) 0.0527(10) 0.0138(7) 0.0396(9) 0.0098(7)
O6 0.0222(7) 0.0136(6) 0.0187(6) 0.0019(5) 0.0146(6) 0.0007(5)
O7 0.0189(6) 0.0157(7) 0.0199(7) -0.0003(5) 0.0120(6) 0.0008(5)
O8 0.0351(8) 0.0236(8) 0.0392(9) -0.0015(6) 0.0307(8) -0.0025(6)
O9 0.0192(7) 0.0258(7) 0.0171(7) 0.0005(5) 0.0122(6) 0.0017(6)
O10 0.0179(7) 0.0239(7) 0.0167(7) 0.0015(5) 0.0106(6) 0.0030(5)
O11 0.0222(7) 0.0144(6) 0.0198(7) 0.0022(5) 0.0136(6) 0.0029(5)
O12 0.0283(8) 0.0267(8) 0.0482(10) 0.0110(7) 0.0294(8) 0.0085(7)
O1W 0.0277(9) 0.118(2) 0.0314(10) -0.0129(12) 0.0201(9) -0.0178(12)
O2W 0.0614(16) 0.0606(17) 0.128(3) 0.0060(17) 0.063(2) 0.0088(13)
O3W 0.0529(12) 0.0307(9) 0.0585(12) 0.0068(8) 0.0466(11) 0.0088(8)
Cl1 0.0292(3) 0.0308(3) 0.0324(3) 0.0028(2) 0.0081(2) -0.0029(2)
O13 0.0529(13) 0.0516(13) 0.0848(17) 0.0288(12) 0.0498(13) 0.0157(10)
O14 0.082(2) 0.175(4) 0.0604(17) -0.029(2) 0.0411(17) 0.027(2)
O15 0.0464(14) 0.083(2) 0.140(3) 0.071(2) 0.0446(18) 0.0194(14)
O16 0.0730(18) 0.0612(17) 0.101(2) -0.0358(15) 0.0603(18) -0.0259(13)
Cl2 0.0625(14) 0.0398(8) 0.0407(9) -0.0127(7) 0.0407(11) -0.0196(8)
O17 0.055(3) 0.075(3) 0.054(3) 0.020(2) 0.030(2) 0.005(2)
O18 0.196(10) 0.067(5) 0.145(7) -0.030(4) 0.152(8) -0.059(6)
O19 0.037(4) 0.076(4) 0.035(3) -0.011(2) 0.016(3) 0.006(3)
O20 0.207(12) 0.050(3) 0.128(9) -0.042(5) 0.146(10) -0.042(5)
Cl2A 0.0493(13) 0.0452(10) 0.0368(10) -0.0139(8) 0.0341(10) -0.0218(9)
O17A 0.142(7) 0.058(4) 0.135(7) 0.010(4) 0.123(6) 0.010(4)
O18A 0.155(9) 0.042(4) 0.226(14) -0.028(6) 0.168(10) -0.035(5)
O19A 0.046(4) 0.208(14) 0.037(4) -0.036(6) 0.033(4) -0.054(6)
O20A 0.110(8) 0.141(12) 0.022(3) -0.025(5) 0.015(4) -0.078(8)

loop_
_atom_type_symbol
_atom_type_description
_atom_type_scat_dispersion_real
_atom_type_scat_dispersion_imag
_atom_type_scat_source
C C 0.0181 0.0091 'International Tables Vol C Tables 4.2.6.8 and 6.1.1.4'
H H 0.0000 0.0000 'International Tables Vol C Tables 4.2.6.8 and 6.1.1.4'
Cu Cu -1.9646 0.5888 'International Tables Vol C Tables 4.2.6.8 and 6.1.1.4'
N N 0.0311 0.0180 'International Tables Vol C Tables 4.2.6.8 and 6.1.1.4'
O O 0.0492 0.0322 'International Tables Vol C Tables 4.2.6.8 and 6.1.1.4'
Cl Cl 0.3639 0.7018 'International Tables Vol C Tables 4.2.6.8 and 6.1.1.4'

loop_
_geom_angle_atom_site_label_1
_geom_angle_atom_site_label_2
_geom_angle_atom_site_label_3
_geom_angle
_geom_angle_site_symmetry_1
_geom_angle_site_symmetry_3
O2 Cu1 O7 92.50(6) . .
O2 Cu1 N2 91.98(7) . .
O7 Cu1 N2 170.38(7) . .
O2 Cu1 N1 173.18(7) . .
O7 Cu1 N1 93.27(7) . .
N2 Cu1 N1 81.78(8) . .
O2 Cu1 O6 85.78(6) . 3_657
O7 Cu1 O6 83.09(5) . 3_657
N2 Cu1 O6 105.73(6) . 3_657
N1 Cu1 O6 98.52(6) . 3_657
O6 Cu2 O1 93.18(6) 3_657 .
O6 Cu2 N4 94.40(7) 3_657 .
O1 Cu2 N4 171.48(7) . .
O6 Cu2 N3 172.26(7) 3_657 .
O1 Cu2 N3 91.45(7) . .
N4 Cu2 N3 81.45(7) . .
O6 Cu2 O7 83.43(6) 3_657 .
O1 Cu2 O7 88.99(6) . .
N4 Cu2 O7 88.03(6) . .
N3 Cu2 O7 102.86(6) . .
O9 Cu3 N6 169.63(7) . .
O9 Cu3 N5 93.04(7) . .
N6 Cu3 N5 81.69(7) . .
O9 Cu3 O3 92.36(6) . .
N6 Cu3 O3 95.01(7) . .
N5 Cu3 O3 164.62(7) . .
O9 Cu3 O11 84.93(6) . 3_667
N6 Cu3 O11 88.55(6) . 3_667
N5 Cu3 O11 110.55(6) . 3_667
O3 Cu3 O11 84.27(6) . 3_667
O11 Cu4 O10 91.20(6) . 3_667
O11 Cu4 N8 175.63(6) . .
O10 Cu4 N8 93.15(7) 3_667 .
O11 Cu4 N7 94.05(7) . .
O10 Cu4 N7 172.07(7) 3_667 .
N8 Cu4 N7 81.58(7) . .
O11 Cu4 O3 86.03(6) . 3_667
O10 Cu4 O3 88.99(6) 3_667 3_667
N8 Cu4 O3 94.43(6) . 3_667
N7 Cu4 O3 97.28(6) . 3_667
O2 C1 O1 126.20(18) . .
O2 C1 C2 117.10(17) . .
O1 C1 C2 116.62(17) . .
C1 C2 C3 115.22(16) . .
C1 C2 H2A 108.5 . .
C3 C2 H2A 108.5 . .
C1 C2 H2B 108.5 . .
C3 C2 H2B 108.5 . .
H2A C2 H2B 107.5 . .
C6 C3 C2 109.37(16) . .
C6 C3 C4 111.96(16) . .
C2 C3 C4 110.37(16) . .
C6 C3 H3 108.3 . .
C2 C3 H3 108.3 . .
C4 C3 H3 108.3 . .
C5 C4 C3 111.20(16) . .
C5 C4 H4A 109.4 . .
C3 C4 H4A 109.4 . .
C5 C4 H4B 109.4 . .
C3 C4 H4B 109.4 . .
H4A C4 H4B 108.0 . .
O4 C5 O3 120.49(18) . .
O4 C5 C4 119.91(18) . .
O3 C5 C4 119.59(18) . .
C7 C6 C3 117.09(16) . .
C7 C6 H6A 108.0 . .
C3 C6 H6A 108.0 . .
C7 C6 H6B 108.0 . .
C3 C6 H6B 108.0 . .
H6A C6 H6B 107.3 . .
O5 C7 O6 122.79(19) . .
O5 C7 C6 122.58(18) . .
O6 C7 C6 114.46(17) . .
O8 C8 O7 121.70(19) . .
O8 C8 C9 120.51(18) . .
O7 C8 C9 117.78(18) . .
C8 C9 C10 110.29(16) . .
C8 C9 H9A 109.6 . .
C10 C9 H9A 109.6 . .
C8 C9 H9B 109.6 . .
C10 C9 H9B 109.6 . .
H9A C9 H9B 108.1 . .
C13 C10 C9 111.58(16) . .
C13 C10 C11 110.93(16) . .
C9 C10 C11 110.44(16) . .
C13 C10 H10 107.9 . .
C9 C10 H10 107.9 . .
C11 C10 H10 107.9 . .
C12 C11 C10 114.95(16) . .
C12 C11 H11A 108.5 . .
C10 C11 H11A 108.5 . .
C12 C11 H11B 108.5 . .
C10 C11 H11B 108.5 . .
H11A C11 H11B 107.5 . .
O9 C12 O10 126.72(19) . .
O9 C12 C11 117.09(17) . .
O10 C12 C11 116.12(18) . .
C14 C13 C10 114.61(17) . .
C14 C13 H13A 108.6 . .
C10 C13 H13A 108.6 . .
C14 C13 H13B 108.6 . .
C10 C13 H13B 108.6 . .
H13A C13 H13B 107.6 . .
O12 C14 O11 123.91(18) . .
O12 C14 C13 122.48(18) . .
O11 C14 C13 113.58(17) . .
N1 C15 C16 121.6(3) . .
N1 C15 H15 119.2 . .
C16 C15 H15 119.2 . .
C17 C16 C15 118.9(3) . .
C17 C16 H16 120.6 . .
C15 C16 H16 120.6 . .
C16 C17 C18 119.8(2) . .
C16 C17 H17 120.1 . .
C18 C17 H17 120.1 . .
C17 C18 C19 118.9(3) . .
C17 C18 H18 120.6 . .
C19 C18 H18 120.6 . .
N1 C19 C18 121.0(3) . .
N1 C19 C20 114.5(2) . .
C18 C19 C20 124.5(2) . .
N2 C20 C21 120.7(3) . .
N2 C20 C19 114.7(2) . .
C21 C20 C19 124.6(2) . .
C20 C21 C22 119.2(3) . .
C20 C21 H21 120.4 . .
C22 C21 H21 120.4 . .
C23 C22 C21 119.6(2) . .
C23 C22 H22 120.2 . .
C21 C22 H22 120.2 . .
C22 C23 C24 118.9(3) . .
C22 C23 H23 120.5 . .
C24 C23 H23 120.5 . .
N2 C24 C23 121.9(3) . .
N2 C24 H24 119.1 . .
C23 C24 H24 119.1 . .
N3 C25 C26 122.2(2) . .
N3 C25 H25 118.9 . .
C26 C25 H25 118.9 . .
C25 C26 C27 118.9(2) . .
C25 C26 H26 120.6 . .
C27 C26 H26 120.6 . .
C28 C27 C26 119.3(2) . .
C28 C27 H27 120.3 . .
C26 C27 H27 120.3 . .
C27 C28 C29 119.0(2) . .
C27 C28 H28 120.5 . .
C29 C28 H28 120.5 . .
N3 C29 C28 121.4(2) . .
N3 C29 C30 114.64(18) . .
C28 C29 C30 123.95(19) . .
N4 C30 C31 121.4(2) . .
N4 C30 C29 114.20(18) . .
C31 C30 C29 124.4(2) . .
C30 C31 C32 118.7(2) . .
C30 C31 H31 120.7 . .
C32 C31 H31 120.7 . .
C33 C32 C31 119.6(2) . .
C33 C32 H32 120.2 . .
C31 C32 H32 120.2 . .
C32 C33 C34 119.0(2) . .
C32 C33 H33 120.5 . .
C34 C33 H33 120.5 . .
N4 C34 C33 121.8(2) . .
N4 C34 H34 119.1 . .
C33 C34 H34 119.1 . .
N5 C35 C36 121.6(2) . .
N5 C35 H35 119.2 . .
C36 C35 H35 119.2 . .
C37 C36 C35 119.1(2) . .
C37 C36 H36 120.4 . .
C35 C36 H36 120.4 . .
C36 C37 C38 119.6(2) . .
C36 C37 H37 120.2 . .
C38 C37 H37 120.2 . .
C37 C38 C39 118.7(2) . .
C37 C38 H38 120.6 . .
C39 C38 H38 120.6 . .
N5 C39 C38 121.4(2) . .
N5 C39 C40 114.31(18) . .
C38 C39 C40 124.2(2) . .
N6 C40 C41 121.1(2) . .
N6 C40 C39 114.33(19) . .
C41 C40 C39 124.5(2) . .
C42 C41 C40 118.8(2) . .
C42 C41 H41 120.6 . .
C40 C41 H41 120.6 . .
C43 C42 C41 119.9(2) . .
C43 C42 H42 120.0 . .
C41 C42 H42 120.0 . .
C42 C43 C44 118.6(2) . .
C42 C43 H43 120.7 . .
C44 C43 H43 120.7 . .
N6 C44 C43 121.3(2) . .
N6 C44 H44 119.3 . .
C43 C44 H44 119.3 . .
N7 C45 C46 122.2(2) . .
N7 C45 H45 118.9 . .
C46 C45 H45 118.9 . .
C45 C46 C47 118.8(2) . .
C45 C46 H46 120.6 . .
C47 C46 H46 120.6 . .
C46 C47 C48 119.3(2) . .
C46 C47 H47 120.4 . .
C48 C47 H47 120.4 . .
C47 C48 C49 118.9(2) . .
C47 C48 H48 120.5 . .
C49 C48 H48 120.5 . .
N7 C49 C48 121.6(2) . .
N7 C49 C50 114.64(18) . .
C48 C49 C50 123.7(2) . .
N8 C50 C51 121.4(2) . .
N8 C50 C49 114.12(18) . .
C51 C50 C49 124.5(2) . .
C50 C51 C52 119.2(2) . .
C50 C51 H51 120.4 . .
C52 C51 H51 120.4 . .
C53 C52 C51 119.3(2) . .
C53 C52 H52 120.4 . .
C51 C52 H52 120.4 . .
C54 C53 C52 118.8(2) . .
C54 C53 H53 120.6 . .
C52 C53 H53 120.6 . .
N8 C54 C53 122.3(2) . .
N8 C54 H54 118.9 . .
C53 C54 H54 118.9 . .
C15 N1 C19 119.8(2) . .
C15 N1 Cu1 125.65(16) . .
C19 N1 Cu1 114.54(16) . .
C24 N2 C20 119.8(2) . .
C24 N2 Cu1 125.84(16) . .
C20 N2 Cu1 114.27(16) . .
C25 N3 C29 119.19(19) . .
C25 N3 Cu2 126.51(15) . .
C29 N3 Cu2 114.29(14) . .
C34 N4 C30 119.41(18) . .
C34 N4 Cu2 125.28(14) . .
C30 N4 Cu2 114.64(14) . .
C35 N5 C39 119.60(19) . .
C35 N5 Cu3 126.34(16) . .
C39 N5 Cu3 113.92(14) . .
C44 N6 C40 120.08(19) . .
C44 N6 Cu3 124.95(15) . .
C40 N6 Cu3 113.39(14) . .
C45 N7 C49 119.19(18) . .
C45 N7 Cu4 126.23(15) . .
C49 N7 Cu4 114.58(14) . .
C54 N8 C50 119.01(18) . .
C54 N8 Cu4 126.33(14) . .
C50 N8 Cu4 114.43(14) . .
C1 O1 Cu2 127.50(13) . .
C1 O2 Cu1 130.72(13) . .
C5 O3 Cu3 100.98(12) . .
C5 O3 Cu4 149.80(13) . 3_667
Cu3 O3 Cu4 91.75(5) . 3_667
C7 O6 Cu2 116.30(13) . 3_657
C7 O6 Cu1 132.75(12) . 3_657
Cu2 O6 Cu1 94.15(5) 3_657 3_657
C8 O7 Cu1 103.87(13) . .
C8 O7 Cu2 146.71(13) . .
Cu1 O7 Cu2 93.03(5) . .
C12 O9 Cu3 130.51(13) . .
C12 O10 Cu4 127.48(14) . 3_667
C14 O11 Cu4 117.39(13) . .
C14 O11 Cu3 130.97(12) . 3_667
Cu4 O11 Cu3 93.05(6) . 3_667
H1A O1W H1B 105(3) . .
H2WB O2W H2WA 102(3) . .
H3A O3W H3B 108(2) . .
O15 Cl1 O16 111.7(2) . .
O15 Cl1 O13 112.38(16) . .
O16 Cl1 O13 114.15(17) . .
O15 Cl1 O14 106.3(3) . .
O16 Cl1 O14 104.1(2) . .
O13 Cl1 O14 107.45(18) . .
O20 Cl2 O18 113.5(5) . .
O20 Cl2 O19 111.8(5) . .
O18 Cl2 O19 109.8(5) . .
O20 Cl2 O17 108.3(5) . .
O18 Cl2 O17 108.1(4) . .
O19 Cl2 O17 104.9(4) . .
O18A Cl2A O19A 111.8(7) . .
O18A Cl2A O20A 112.6(6) . .
O19A Cl2A O20A 109.7(7) . .
O18A Cl2A O17A 108.4(5) . .
O19A Cl2A O17A 107.9(6) . .
O20A Cl2A O17A 106.3(6) . .

loop_
_geom_bond_atom_site_label_1
_geom_bond_atom_site_label_2
_geom_bond_distance
_geom_bond_site_symmetry_2
Cu1 O2 1.9714(15) .
Cu1 O7 1.9752(15) .
Cu1 N2 1.9829(18) .
Cu1 N1 1.9900(19) .
Cu1 O6 2.3076(14) 3_657
Cu2 O6 1.9459(14) 3_657
Cu2 O1 1.9689(14) .
Cu2 N4 1.9888(17) .
Cu2 N3 1.9939(18) .
Cu2 O7 2.3186(14) .
Cu3 O9 1.9621(14) .
Cu3 N6 1.9835(18) .
Cu3 N5 1.9929(18) .
Cu3 O3 2.0035(14) .
Cu3 O11 2.3238(15) 3_667
Cu4 O11 1.9394(14) .
Cu4 O10 1.9679(14) 3_667
Cu4 N8 1.9852(17) .
Cu4 N7 1.9865(17) .
Cu4 O3 2.3116(15) 3_667
C1 O2 1.257(3) .
C1 O1 1.267(2) .
C1 C2 1.517(3) .
C2 C3 1.536(3) .
C2 H2A 0.9700 .
C2 H2B 0.9700 .
C3 C6 1.526(3) .
C3 C4 1.539(3) .
C3 H3 0.9800 .
C4 C5 1.511(3) .
C4 H4A 0.9700 .
C4 H4B 0.9700 .
C5 O4 1.246(3) .
C5 O3 1.280(3) .
C6 C7 1.513(3) .
C6 H6A 0.9700 .
C6 H6B 0.9700 .
C7 O5 1.228(3) .
C7 O6 1.294(2) .
C8 O8 1.234(3) .
C8 O7 1.290(2) .
C8 C9 1.513(3) .
C9 C10 1.529(3) .
C9 H9A 0.9700 .
C9 H9B 0.9700 .
C10 C13 1.526(3) .
C10 C11 1.536(3) .
C10 H10 0.9800 .
C11 C12 1.518(3) .
C11 H11A 0.9700 .
C11 H11B 0.9700 .
C12 O9 1.258(3) .
C12 O10 1.268(2) .
C13 C14 1.522(3) .
C13 H13A 0.9700 .
C13 H13B 0.9700 .
C14 O12 1.222(3) .
C14 O11 1.302(2) .
C15 N1 1.336(3) .
C15 C16 1.385(3) .
C15 H15 0.9300 .
C16 C17 1.375(5) .
C16 H16 0.9300 .
C17 C18 1.379(5) .
C17 H17 0.9300 .
C18 C19 1.389(3) .
C18 H18 0.9300 .
C19 N1 1.350(3) .
C19 C20 1.472(4) .
C20 N2 1.359(3) .
C20 C21 1.383(3) .
C21 C22 1.385(5) .
C21 H21 0.9300 .
C22 C23 1.374(5) .
C22 H22 0.9300 .
C23 C24 1.381(4) .
C23 H23 0.9300 .
C24 N2 1.333(3) .
C24 H24 0.9300 .
C25 N3 1.338(3) .
C25 C26 1.379(3) .
C25 H25 0.9300 .
C26 C27 1.385(4) .
C26 H26 0.9300 .
C27 C28 1.384(3) .
C27 H27 0.9300 .
C28 C29 1.386(3) .
C28 H28 0.9300 .
C29 N3 1.354(3) .
C29 C30 1.479(3) .
C30 N4 1.352(3) .
C30 C31 1.384(3) .
C31 C32 1.389(3) .
C31 H31 0.9300 .
C32 C33 1.374(3) .
C32 H32 0.9300 .
C33 C34 1.385(3) .
C33 H33 0.9300 .
C34 N4 1.340(3) .
C34 H34 0.9300 .
C35 N5 1.337(3) .
C35 C36 1.388(3) .
C35 H35 0.9300 .
C36 C37 1.377(4) .
C36 H36 0.9300 .
C37 C38 1.383(4) .
C37 H37 0.9300 .
C38 C39 1.389(3) .
C38 H38 0.9300 .
C39 N5 1.351(3) .
C39 C40 1.478(3) .
C40 N6 1.350(3) .
C40 C41 1.383(3) .
C41 C42 1.382(4) .
C41 H41 0.9300 .
C42 C43 1.380(4) .
C42 H42 0.9300 .
C43 C44 1.391(3) .
C43 H43 0.9300 .
C44 N6 1.338(3) .
C44 H44 0.9300 .
C45 N7 1.340(3) .
C45 C46 1.382(3) .
C45 H45 0.9300 .
C46 C47 1.384(4) .
C46 H46 0.9300 .
C47 C48 1.386(4) .
C47 H47 0.9300 .
C48 C49 1.386(3) .
C48 H48 0.9300 .
C49 N7 1.348(3) .
C49 C50 1.477(3) .
C50 N8 1.355(3) .
C50 C51 1.379(3) .
C51 C52 1.381(4) .
C51 H51 0.9300 .
C52 C53 1.381(4) .
C52 H52 0.9300 .
C53 C54 1.380(3) .
C53 H53 0.9300 .
C54 N8 1.336(3) .
C54 H54 0.9300 .
O3 Cu4 2.3116(15) 3_667
O6 Cu2 1.9460(14) 3_657
O6 Cu1 2.3078(14) 3_657
O10 Cu4 1.9679(14) 3_667
O11 Cu3 2.3238(15) 3_667
O1W H1A 0.847(19) .
O1W H1B 0.844(18) .
O2W H2WB 0.926(19) .
O2W H2WA 0.894(19) .
O3W H3A 0.833(17) .
O3W H3B 0.835(18) .
Cl1 O15 1.396(3) .
Cl1 O16 1.400(3) .
Cl1 O13 1.432(2) .
Cl1 O14 1.449(3) .
Cl2 O20 1.383(7) .
Cl2 O18 1.402(6) .
Cl2 O19 1.428(8) .
Cl2 O17 1.446(5) .
Cl2A O18A 1.383(8) .
Cl2A O19A 1.387(9) .
Cl2A O20A 1.387(7) .
Cl2A O17A 1.427(7) .

loop_
_geom_torsion_atom_site_label_1
_geom_torsion_atom_site_label_2
_geom_torsion_atom_site_label_3
_geom_torsion_atom_site_label_4
_geom_torsion
_geom_torsion_site_symmetry_4
O2 C1 C2 C3 31.2(2) .
O1 C1 C2 C3 -151.61(17) .
C1 C2 C3 C6 77.9(2) .
C1 C2 C3 C4 -158.54(16) .
C6 C3 C4 C5 -167.48(16) .
C2 C3 C4 C5 70.4(2) .
C3 C4 C5 O4 51.7(2) .
C3 C4 C5 O3 -128.10(19) .
C2 C3 C6 C7 -156.36(17) .
C4 C3 C6 C7 81.0(2) .
C3 C6 C7 O5 15.9(3) .
C3 C6 C7 O6 -168.80(17) .
O8 C8 C9 C10 48.6(2) .
O7 C8 C9 C10 -131.36(18) .
C8 C9 C10 C13 -166.21(16) .
C8 C9 C10 C11 69.9(2) .
C13 C10 C11 C12 85.8(2) .
C9 C10 C11 C12 -149.92(17) .
C10 C11 C12 O9 30.0(3) .
C10 C11 C12 O10 -152.73(17) .
C9 C10 C13 C14 74.6(2) .
C11 C10 C13 C14 -161.84(16) .
C10 C13 C14 O12 19.3(3) .
C10 C13 C14 O11 -162.76(17) .
N1 C15 C16 C17 0.9(4) .
C15 C16 C17 C18 -1.1(4) .
C16 C17 C18 C19 0.7(4) .
C17 C18 C19 N1 0.0(3) .
C17 C18 C19 C20 178.9(2) .
N1 C19 C20 N2 1.5(3) .
C18 C19 C20 N2 -177.5(2) .
N1 C19 C20 C21 -178.9(2) .
C18 C19 C20 C21 2.1(4) .
N2 C20 C21 C22 -0.4(4) .
C19 C20 C21 C22 180.0(2) .
C20 C21 C22 C23 -0.2(4) .
C21 C22 C23 C24 1.4(4) .
C22 C23 C24 N2 -2.1(4) .
N3 C25 C26 C27 1.3(4) .
C25 C26 C27 C28 -0.8(4) .
C26 C27 C28 C29 -1.0(4) .
C27 C28 C29 N3 2.3(4) .
C27 C28 C29 C30 -176.4(2) .
N3 C29 C30 N4 -2.5(3) .
C28 C29 C30 N4 176.3(2) .
N3 C29 C30 C31 177.7(2) .
C28 C29 C30 C31 -3.5(4) .
N4 C30 C31 C32 1.1(4) .
C29 C30 C31 C32 -179.1(2) .
C30 C31 C32 C33 -0.5(4) .
C31 C32 C33 C34 -0.3(4) .
C32 C33 C34 N4 0.4(4) .
N5 C35 C36 C37 1.9(4) .
C35 C36 C37 C38 -1.3(4) .
C36 C37 C38 C39 -0.8(4) .
C37 C38 C39 N5 2.3(4) .
C37 C38 C39 C40 -174.7(2) .
N5 C39 C40 N6 -11.0(3) .
C38 C39 C40 N6 166.2(2) .
N5 C39 C40 C41 169.4(2) .
C38 C39 C40 C41 -13.4(4) .
N6 C40 C41 C42 0.1(4) .
C39 C40 C41 C42 179.6(3) .
C40 C41 C42 C43 -3.2(5) .
C41 C42 C43 C44 3.4(5) .
C42 C43 C44 N6 -0.4(4) .
N7 C45 C46 C47 -1.2(4) .
C45 C46 C47 C48 0.3(4) .
C46 C47 C48 C49 1.2(4) .
C47 C48 C49 N7 -2.1(3) .
C47 C48 C49 C50 179.6(2) .
N7 C49 C50 N8 -5.1(3) .
C48 C49 C50 N8 173.3(2) .
N7 C49 C50 C51 176.3(2) .
C48 C49 C50 C51 -5.4(3) .
N8 C50 C51 C52 -2.6(3) .
C49 C50 C51 C52 176.0(2) .
C50 C51 C52 C53 1.0(4) .
C51 C52 C53 C54 0.8(4) .
C52 C53 C54 N8 -1.1(4) .
C16 C15 N1 C19 -0.2(3) .
C16 C15 N1 Cu1 178.52(18) .
C18 C19 N1 C15 -0.2(3) .
C20 C19 N1 C15 -179.21(19) .
C18 C19 N1 Cu1 -179.08(17) .
C20 C19 N1 Cu1 1.9(2) .
C23 C24 N2 C20 1.5(3) .
C23 C24 N2 Cu1 -174.54(18) .
C21 C20 N2 C24 -0.2(3) .
C19 C20 N2 C24 179.42(19) .
C21 C20 N2 Cu1 176.28(17) .
C19 C20 N2 Cu1 -4.1(2) .
C26 C25 N3 C29 0.0(4) .
C26 C25 N3 Cu2 -178.56(19) .
C28 C29 N3 C25 -1.8(3) .
C30 C29 N3 C25 177.0(2) .
C28 C29 N3 Cu2 176.89(17) .
C30 C29 N3 Cu2 -4.3(2) .
C33 C34 N4 C30 0.1(3) .
C33 C34 N4 Cu2 170.31(17) .
C31 C30 N4 C34 -0.9(3) .
C29 C30 N4 C34 179.30(19) .
C31 C30 N4 Cu2 -172.10(18) .
C29 C30 N4 Cu2 8.1(2) .
C36 C35 N5 C39 -0.4(3) .
C36 C35 N5 Cu3 174.93(18) .
C38 C39 N5 C35 -1.7(3) .
C40 C39 N5 C35 175.54(19) .
C38 C39 N5 Cu3 -177.65(17) .
C40 C39 N5 Cu3 -0.4(2) .
C43 C44 N6 C40 -2.8(3) .
C43 C44 N6 Cu3 161.97(19) .
C41 C40 N6 C44 2.9(3) .
C39 C40 N6 C44 -176.66(19) .
C41 C40 N6 Cu3 -163.5(2) .
C39 C40 N6 Cu3 16.9(2) .
C46 C45 N7 C49 0.4(3) .
C46 C45 N7 Cu4 -178.78(17) .
C48 C49 N7 C45 1.3(3) .
C50 C49 N7 C45 179.72(19) .
C48 C49 N7 Cu4 -179.45(17) .
C50 C49 N7 Cu4 -1.0(2) .
C53 C54 N8 C50 -0.4(3) .
C53 C54 N8 Cu4 173.80(17) .
C51 C50 N8 C54 2.3(3) .
C49 C50 N8 C54 -176.42(18) .
C51 C50 N8 Cu4 -172.57(17) .
C49 C50 N8 Cu4 8.7(2) .
O2 C1 O1 Cu2 8.6(3) .
C2 C1 O1 Cu2 -168.33(13) .
O1 C1 O2 Cu1 -16.0(3) .
C2 C1 O2 Cu1 160.89(13) .
O4 C5 O3 Cu3 -8.4(2) .
C4 C5 O3 Cu3 171.43(14) .
O4 C5 O3 Cu4 -121.7(2) 3_667
C4 C5 O3 Cu4 58.2(3) 3_667
O5 C7 O6 Cu2 19.1(3) 3_657
C6 C7 O6 Cu2 -156.25(13) 3_657
O5 C7 O6 Cu1 143.61(17) 3_657
C6 C7 O6 Cu1 -31.7(2) 3_657
O8 C8 O7 Cu1 -1.9(2) .
C9 C8 O7 Cu1 178.14(14) .
O8 C8 O7 Cu2 -120.2(2) .
C9 C8 O7 Cu2 59.8(3) .
O10 C12 O9 Cu3 -4.4(3) .
C11 C12 O9 Cu3 172.55(13) .
O9 C12 O10 Cu4 -1.5(3) 3_667
C11 C12 O10 Cu4 -178.39(12) 3_667
O12 C14 O11 Cu4 22.4(3) .
C13 C14 O11 Cu4 -155.55(13) .
O12 C14 O11 Cu3 144.35(17) 3_667
C13 C14 O11 Cu3 -33.6(2) 3_667
